data_1549739
loop_
_publ_author_name
'Tahmouresilerd, Babak'
'Larson, Patrick J.'
'Unruh, Daniel K.'
'Cozzolino, Anthony F.'

_publ_section_title
;
 Make room for iodine: systematic pore tuning of multivariate
 metal--organic frameworks for the catalytic oxidation of hydroquinones
 using hypervalent iodine
;
_journal_issue 17
_journal_name_full 'Catalysis Science &amp; Technology'
_journal_page_first 4349
_journal_paper_doi 10.1039/C8CY00794B
_journal_volume 8
_journal_year 2018
_chemical_formula_sum 'C8 H4.19 Al I0.82 O5'
_chemical_formula_weight 310.83
_space_group_IT_number 74
_space_group_name_Hall '-I 2b 2'
_space_group_name_H-M_alt 'I m m a'
_symmetry_cell_setting orthorhombic
_symmetry_Int_Tables_number 74
_symmetry_space_group_name_Hall '-I 2b 2'
_symmetry_space_group_name_H-M 'I m m a'
_atom_sites_solution_hydrogens mixed
_atom_sites_solution_primary dual
_atom_sites_solution_secondary difmap
_audit_creation_date 2017-10-03T13:19:50-00:00
_audit_creation_method 'WinGX routine CIF_UPDATE'
_audit_update_record
;
2018-04-18 deposited with the CCDC.
2018-07-30 downloaded from the CCDC.
;
_cell_angle_alpha 90
_cell_angle_beta 90
_cell_angle_gamma 90
_cell_formula_units_Z 4
_cell_length_a 16.501(4)
_cell_length_b 6.6194(18)
_cell_length_c 13.210(4)
_cell_measurement_reflns_used 1575
_cell_measurement_temperature 100(2)
_cell_measurement_theta_max 24.95
_cell_measurement_theta_min 2.47
_cell_volume 1442.9(7)
_computing_cell_refinement 'Bruker SAINT'
_computing_data_collection 'Bruker APEX2'
_computing_data_reduction 'Bruker SAINT'
_computing_structure_refinement 'SHELXL 2014/7 (Sheldrick, 2014)'
_computing_structure_solution 'SHELXT 2014/5 (Sheldrick, 2014)'
_diffrn_ambient_temperature 100(2)
_diffrn_measured_fraction_theta_full 1
_diffrn_measured_fraction_theta_max 1
_diffrn_measurement_device_type 'Bruker APEX-II CCD'
_diffrn_measurement_method '\w scans'
_diffrn_radiation_monochromator graphite
_diffrn_radiation_source 'fine-focus sealed tube'
_diffrn_radiation_type MoK\a
_diffrn_radiation_wavelength 0.71073
_diffrn_reflns_av_R_equivalents 0.0558
_diffrn_reflns_av_unetI/netI 0.0367
_diffrn_reflns_Laue_measured_fraction_full 1
_diffrn_reflns_Laue_measured_fraction_max 1
_diffrn_reflns_limit_h_max 19
_diffrn_reflns_limit_h_min -19
_diffrn_reflns_limit_k_max 7
_diffrn_reflns_limit_k_min -7
_diffrn_reflns_limit_l_max 15
_diffrn_reflns_limit_l_min -15
_diffrn_reflns_number 6080
_diffrn_reflns_point_group_measured_fraction_full 1
_diffrn_reflns_point_group_measured_fraction_max 1
_diffrn_reflns_theta_full 25.242
_diffrn_reflns_theta_max 25.367
_diffrn_reflns_theta_min 1.975
_exptl_absorpt_coefficient_mu 1.883
_exptl_absorpt_correction_T_max 0.2590
_exptl_absorpt_correction_T_min 0.2013
_exptl_absorpt_correction_type multi-scan
_exptl_absorpt_process_details SADABS
_exptl_crystal_colour yellow
_exptl_crystal_density_diffrn 1.431
_exptl_crystal_description block
_exptl_crystal_F_000 594
_exptl_crystal_size_max 0.25
_exptl_crystal_size_mid 0.23
_exptl_crystal_size_min 0.19
_refine_diff_density_max 1.74
_refine_diff_density_min -0.689
_refine_diff_density_rms 0.23
_refine_ls_extinction_coef 0.10(2)
_refine_ls_extinction_expression Fc^*^=kFc[1+0.001xFc^2^\l^3^/sin(2\q)]^-1/4^
_refine_ls_extinction_method 'SHELXL-2014/7 (Sheldrick 2014'
_refine_ls_goodness_of_fit_ref 1.123
_refine_ls_hydrogen_treatment mixed
_refine_ls_matrix_type full
_refine_ls_number_parameters 80
_refine_ls_number_reflns 754
_refine_ls_number_restraints 61
_refine_ls_restrained_S_all 1.103
_refine_ls_R_factor_all 0.1326
_refine_ls_R_factor_gt 0.127
_refine_ls_shift/su_max 0
_refine_ls_shift/su_mean 0
_refine_ls_structure_factor_coef Fsqd
_refine_ls_weighting_details 'w=1/[\s^2^(Fo^2^)+(0.1964P)^2^+24.6562P] where P=(Fo^2^+2Fc^2^)/3'
_refine_ls_weighting_scheme calc
_refine_ls_wR_factor_gt 0.3491
_refine_ls_wR_factor_ref 0.3533
_reflns_number_gt 666
_reflns_number_total 754
_reflns_threshold_expression 'I > 2\s(I)'
_cod_data_source_file c8cy00794b2.cif
_cod_data_source_block MIL53_101_3
_cod_depositor_comments 'Adding full bibliography for 1549739--1549740.cif.'
_cod_database_code 1549739
_shelx_estimated_absorpt_t_min 0.650
_shelx_estimated_absorpt_t_max 0.716

loop_
_symmetry_equiv_pos_as_xyz
'x, y, z'
'-x, -y+1/2, z'
'-x, y+1/2, -z'
'x, -y, -z'
'x+1/2, y+1/2, z+1/2'
'-x+1/2, -y+1, z+1/2'
'-x+1/2, y+1, -z+1/2'
'x+1/2, -y+1/2, -z+1/2'
'-x, -y, -z'
'x, y-1/2, -z'
'x, -y-1/2, z'
'-x, y, z'
'-x+1/2, -y+1/2, -z+1/2'
'x+1/2, y, -z+1/2'
'x+1/2, -y, z+1/2'
'-x+1/2, y+1/2, z+1/2'

loop_
_atom_site_label
_atom_site_type_symbol
_atom_site_fract_x
_atom_site_fract_y
_atom_site_fract_z
_atom_site_U_iso_or_equiv
_atom_site_adp_type
_atom_site_occupancy
_atom_site_calc_flag
_atom_site_disorder_assembly
_atom_site_disorder_group
I1A I 0.7491(4) 0.6634(9) 0.5801(5) 0.068(2) Uani 0.115(2) d A 1
I1B I 0.7971(18) 0.570(4) 0.5511(19) 0.096(7) Uani 0.035(2) d A 1
I2 I 0.6044(10) 0.628(2) 0.8092(11) 0.090(7) Uani 0.054(3) d A 1
Al1 Al 0.5 0.5 0.5 0.0195(13) Uani 1 d A 1
O1 O 0.5 0.25 0.4388(6) 0.021(2) Uani 1 d A 1
H1 H 0.5 0.25 0.3660(17) 0.025 Uiso 1 d B 1
O2 O 0.5831(3) 0.4193(7) 0.5915(3) 0.0312(16) Uani 1 d A 1
C1 C 0.6109(6) 0.25 0.6165(7) 0.027(2) Uani 1 d A 1
C2 C 0.6835(6) 0.25 0.6862(9) 0.038(2) Uani 1 d A 1
C3A C 0.7373(11) 0.412(2) 0.6869(14) 0.051(4) Uani 0.5 d A 1
H3A H 0.7311 0.5196 0.64 0.061 Uiso 0.35 calc A 1
C3B C 0.6985(10) 0.415(2) 0.7416(14) 0.049(3) Uani 0.5 d A 1
H3B H 0.6664 0.5327 0.7332 0.059 Uiso 0.446(3) calc A 1

loop_
_atom_site_aniso_label
_atom_site_aniso_U_11
_atom_site_aniso_U_22
_atom_site_aniso_U_33
_atom_site_aniso_U_23
_atom_site_aniso_U_13
_atom_site_aniso_U_12
I1A 0.060(4) 0.049(3) 0.097(5) 0.036(3) -0.050(3) -0.022(3)
I1B 0.091(10) 0.080(10) 0.116(12) 0.048(8) -0.017(9) -0.002(8)
I2 0.091(10) 0.095(11) 0.085(10) -0.042(8) -0.054(7) 0.056(8)
Al1 0.0194(19) 0.014(2) 0.025(2) 0.0007(13) 0 0
O1 0.023(4) 0.018(4) 0.022(4) 0 0 0
O2 0.033(3) 0.019(2) 0.042(3) -0.0037(17) -0.0148(19) 0.0045(18)
C1 0.028(4) 0.017(4) 0.037(4) 0 -0.005(3) 0
C2 0.037(5) 0.019(4) 0.058(5) 0 -0.024(4) 0
C3A 0.052(7) 0.023(6) 0.078(8) 0.006(5) -0.036(5) -0.001(5)
C3B 0.053(7) 0.020(5) 0.074(7) -0.001(5) -0.040(5) 0.007(5)

loop_
_atom_type_symbol
_atom_type_description
_atom_type_scat_dispersion_real
_atom_type_scat_dispersion_imag
_atom_type_scat_source
C C 0.0033 0.0016 'International Tables Vol C Tables 4.2.6.8 and 6.1.1.4'
H H 0 0 'International Tables Vol C Tables 4.2.6.8 and 6.1.1.4'
O O 0.0106 0.006 'International Tables Vol C Tables 4.2.6.8 and 6.1.1.4'
Al Al 0.0645 0.0514 'International Tables Vol C Tables 4.2.6.8 and 6.1.1.4'
I I -0.4742 1.8119 'International Tables Vol C Tables 4.2.6.8 and 6.1.1.4'

loop_
_geom_angle_atom_site_label_1
_geom_angle_atom_site_label_2
_geom_angle_atom_site_label_3
_geom_angle
_geom_angle_site_symmetry_1
_geom_angle_site_symmetry_3
I1B I1A I1A 125.2(13) . 11_575
I1B I1A I1B 98.7(18) . 11_575
I1B I1A C3A 81.8(11) . .
I1A I1A C3A 139.5(5) 11_575 .
I1B I1A C3A 147.2(9) 11_575 .
I1A I1A I1B 129.0(6) 11_575 4_566
I1B I1A I1B 107.2(9) 11_575 4_566
C3A I1A I1B 90.3(8) . 4_566
I1B I1A I2 60.5(16) . 7_646
I1A I1A I2 94.8(3) 11_575 7_646
I1B I1A I2 80.3(9) 11_575 7_646
C3A I1A I2 71.4(5) . 7_646
I1B I1A I2 92.1(7) 4_566 7_646
I1B I1A I1A 48.7(16) . 4_566
I1A I1A I1A 135.62(18) 11_575 4_566
I1B I1A I1A 120.3(7) 11_575 4_566
C3A I1A I1A 84.7(5) . 4_566
I2 I1A I1A 107.5(5) 7_646 4_566
I1B I1A I2 81.5(16) . 13_666
I1A I1A I2 63.9(3) 11_575 13_666
I1B I1A I2 52.3(9) 11_575 13_666
C3A I1A I2 95.9(5) . 13_666
I1B I1A I2 110.9(7) 4_566 13_666
I1A I1A I2 129.7(3) 4_566 13_666
I1A I1B I1B 128.2(17) . 4_566
I1B I1B I1A 131.7(17) 4_566 11_575
I1A I1B C3A 70.6(11) . .
I1B I1B C3A 112.9(19) 4_566 .
I1A I1B C3A 94.7(12) 11_575 .
I1A I1B I1B 54.8(13) . 11_575
I1B I1B I1B 124.3(15) 4_566 11_575
C3A I1B I1B 117.0(9) . 11_575
I1A I1B I1A 112.1(19) . 4_566
I1A I1B I1A 124.8(13) 11_575 4_566
C3A I1B I1A 97.3(10) . 4_566
I1B I1B I1A 129.0(6) 11_575 4_566
I1A I1B I2 97.3(19) . 7_646
I1B I1B I2 134.4(13) 4_566 7_646
I1A I1B I2 88.8(12) 11_575 7_646
C3A I1B I2 76.8(9) . 7_646
I1B I1B I2 81.1(7) 11_575 7_646
I1A I1B I2 146.4(14) 4_566 7_646
I2 I2 C3B 128.3(7) 11_575 .
I2 I2 I1B 98.9(7) 11_575 7_646
C3B I2 I1B 75.5(7) . 7_646
I2 I2 I1A 85.2(3) 11_575 7_646
C3B I2 I1A 70.9(5) . 7_646
I2 I2 I1A 63.9(3) 11_575 13_666
C3B I2 I1A 86.0(6) . 13_666
O1 Al1 O1 180 . 9_666
O1 Al1 O2 88.5(2) . 9_666
O1 Al1 O2 91.5(2) 9_666 9_666
O1 Al1 O2 91.5(2) . 12_655
O1 Al1 O2 88.5(2) 9_666 12_655
O2 Al1 O2 87.9(3) 9_666 12_655
O1 Al1 O2 88.5(2) . 4_566
O1 Al1 O2 91.5(2) 9_666 4_566
O2 Al1 O2 92.1(3) 9_666 4_566
O2 Al1 O2 180 12_655 4_566
O1 Al1 O2 91.5(2) . .
O1 Al1 O2 88.5(2) 9_666 .
O2 Al1 O2 180 9_666 .
O2 Al1 O2 92.1(3) 12_655 .
O2 Al1 O2 87.9(3) 4_566 .
Al1 O1 Al1 127.9(4) . 2_655
Al1 O1 H1 116.0(2) . .
Al1 O1 H1 116.0(2) 2_655 .
C1 O2 Al1 132.9(5) . .
O2 C1 O2 126.5(8) . 11_565
O2 C1 C2 116.8(4) . .
O2 C1 C2 116.8(4) 11_565 .
C3B C2 C3B 109.4(15) . 11_565
C3B C2 C3A 120.4(11) . 11_565
C3B C2 C3A 120.4(11) 11_565 .
C3A C2 C3A 100.7(16) 11_565 .
C3B C2 C1 118.8(8) . .
C3B C2 C1 118.7(8) 11_565 .
C3A C2 C1 120.6(8) 11_565 .
C3A C2 C1 120.6(8) . .
C2 C3A C3B 119.3(12) . 7_646
C2 C3A I1A 129.6(10) . .
C3B C3A I1A 110.6(11) 7_646 .
C2 C3A I1B 128.2(14) . .
C3B C3A I1B 101.1(14) 7_646 .
C2 C3A H3A 120.3 . .
C3B C3A H3A 120.3 7_646 .
C2 C3B C3A 119.5(12) . 7_646
C2 C3B I2 126.4(12) . .
C3A C3B I2 104.8(12) 7_646 .
C2 C3B H3B 120.2 . .
C3A C3B H3B 120.2 7_646 .

loop_
_geom_bond_atom_site_label_1
_geom_bond_atom_site_label_2
_geom_bond_distance
_geom_bond_site_symmetry_2
I1A I1B 1.08(3) .
I1A I1A 1.147(12) 11_575
I1A I1B 1.97(3) 11_575
I1A C3A 2.190(16) .
I1A I1B 2.45(3) 4_566
I1A I2 2.836(14) 7_646
I1A I1A 3.027(15) 4_566
I1A I2 3.145(16) 13_666
I1B I1B 1.63(6) 4_566
I1B I1A 1.97(3) 11_575
I1B C3A 2.30(2) .
I1B I1B 2.39(6) 11_575
I1B I1A 2.45(3) 4_566
I1B I2 2.49(3) 7_646
I2 I2 1.62(3) 11_575
I2 C3B 2.280(18) .
I2 I1B 2.49(3) 7_646
I2 I1A 2.835(14) 7_646
I2 I1A 3.145(16) 13_666
Al1 O1 1.842(4) .
Al1 O1 1.842(4) 9_666
Al1 O2 1.905(4) 9_666
Al1 O2 1.905(4) 12_655
Al1 O2 1.905(4) 4_566
Al1 O2 1.905(4) .
O1 Al1 1.842(4) 2_655
O1 H1 0.96(2) .
O2 C1 1.255(6) .
C1 O2 1.255(6) 11_565
C1 C2 1.510(13) .
C2 C3B 1.335(15) .
C2 C3B 1.335(15) 11_565
C2 C3A 1.392(16) 11_565
C2 C3A 1.392(17) .
C3A C3B 1.420(19) 7_646
C3A H3A 0.95 .
C3B C3A 1.420(19) 7_646
C3B H3B 0.95 .
